data_4505287
loop_
_publ_author_name
'Zaman, Md. Badruz'
'Udachin, Konstantin A.'
'Ripmeester, John A.'

_publ_section_title
;
 Supramolecular Grid and Layer Architectures. Hydrogen Bonds and
 Halogen&#x2212;Halogen Interactions Influenced by Bromo-, Chloro-, and
 Cyano-Substituted Anilic Acids
;
_journal_issue 3
_journal_name_full 'Crystal Growth &amp; Design'
_journal_page_first 585
_journal_paper_doi 10.1021/cg034134a
_journal_volume 4
_journal_year 2004
_chemical_formula_sum 'C16 H12 N6 O6'
_chemical_formula_weight 384.32
_chemical_name_common 'Supramolecular complex between cyananilic acid, 2,2'-bipyrimidine and water'
_chemical_name_systematic
; 
 ? 
;
_space_group_IT_number 14
_symmetry_cell_setting monoclinic
_symmetry_space_group_name_Hall '-P 2ybc'
_symmetry_space_group_name_H-M 'P 1 21/c 1'
_atom_sites_solution_hydrogens geom
_atom_sites_solution_primary direct
_atom_sites_solution_secondary difmap
_audit_creation_method SHELXL-97
_cell_angle_alpha 90.00
_cell_angle_beta 109.1470(10)
_cell_angle_gamma 90.00
_cell_formula_units_Z 2
_cell_length_a 7.0936(7)
_cell_length_b 8.5462(8)
_cell_length_c 14.1966(14)
_cell_measurement_temperature 173(2)
_cell_volume 813.03(14)
_computing_structure_refinement 'SHELXL-97 (Sheldrick, 1997)'
_computing_structure_solution 'SHELXS-97 (Sheldrick, 1990)'
_diffrn_ambient_temperature 173(2)
_diffrn_measured_fraction_theta_full 1.000
_diffrn_measured_fraction_theta_max 1.000
_diffrn_radiation_monochromator graphite
_diffrn_radiation_source 'fine-focus sealed tube'
_diffrn_radiation_type MoK\a
_diffrn_radiation_wavelength 0.71070
_diffrn_reflns_av_R_equivalents 0.0315
_diffrn_reflns_av_sigmaI/netI 0.0212
_diffrn_reflns_limit_h_max 7
_diffrn_reflns_limit_h_min -7
_diffrn_reflns_limit_k_max 9
_diffrn_reflns_limit_k_min -9
_diffrn_reflns_limit_l_max 15
_diffrn_reflns_limit_l_min -15
_diffrn_reflns_number 5601
_diffrn_reflns_theta_full 22.50
_diffrn_reflns_theta_max 22.50
_diffrn_reflns_theta_min 2.83
_exptl_absorpt_coefficient_mu 0.124
_exptl_absorpt_correction_type multi-scan
_exptl_absorpt_process_details sadabs
_exptl_crystal_density_diffrn 1.570
_exptl_crystal_density_method 'not measured'
_exptl_crystal_F_000 396
_exptl_crystal_size_max 0.4
_exptl_crystal_size_mid 0.35
_exptl_crystal_size_min 0.1
_refine_diff_density_max 0.164
_refine_diff_density_min -0.133
_refine_diff_density_rms 0.035
_refine_ls_extinction_coef 0.009(3)
_refine_ls_extinction_expression Fc^*^=kFc[1+0.001xFc^2^\l^3^/sin(2\q)]^-1/4^
_refine_ls_extinction_method SHELXL
_refine_ls_goodness_of_fit_ref 1.072
_refine_ls_hydrogen_treatment mixed
_refine_ls_matrix_type full
_refine_ls_number_parameters 134
_refine_ls_number_reflns 1061
_refine_ls_number_restraints 4
_refine_ls_restrained_S_all 1.078
_refine_ls_R_factor_all 0.0379
_refine_ls_R_factor_gt 0.0294
_refine_ls_shift/su_max 0.000
_refine_ls_shift/su_mean 0.000
_refine_ls_structure_factor_coef Fsqd
_refine_ls_weighting_details 'calc w=1/[\s^2^(Fo^2^)+(0.0503P)^2^+0.1120P] where P=(Fo^2^+2Fc^2^)/3'
_refine_ls_weighting_scheme calc
_refine_ls_wR_factor_gt 0.0798
_refine_ls_wR_factor_ref 0.0832
_reflns_number_gt 883
_reflns_number_total 1061
_reflns_threshold_expression >2sigma(I)
_cod_data_source_file cg034134asi20030716_025835.cif
_cod_data_source_block z76_(Compound-1)
_cod_depositor_comments
;
The following automatic conversions were performed:

'_exptl_absorpt_correction_type' value 'multiscan' changed to
'multi-scan' according to
/home/saulius/struct/CIF-dictionaries/cif_core.dic dictionary named
'cif_core.dic' version 2.4.1 from 2010-06-29.

Automatic conversion script
Id: cif_fix_values 1715 2011-07-08 13:25:40Z adriana 
;
_cod_original_sg_symbol_H-M P2(1)/c
_cod_database_code 4505287

loop_
_symmetry_equiv_pos_as_xyz
'x, y, z'
'-x, y+1/2, -z+1/2'
'-x, -y, -z'
'x, -y-1/2, z-1/2'

loop_
_atom_site_label
_atom_site_type_symbol
_atom_site_fract_x
_atom_site_fract_y
_atom_site_fract_z
_atom_site_U_iso_or_equiv
_atom_site_adp_type
_atom_site_occupancy
_atom_site_symmetry_multiplicity
_atom_site_calc_flag
_atom_site_refinement_flags
N1 N 0.2154(2) 0.11154(18) 0.00173(11) 0.0297(4) Uani 1 1 d .
N2 N 0.1709(2) -0.07559(18) 0.11507(11) 0.0287(4) Uani 1 1 d D
H22 H 0.0959 -0.1479 0.1480 0.150(15) Uiso 1 1 d RD
C1 C 0.1057(3) 0.0103(2) 0.03152(14) 0.0265(5) Uani 1 1 d .
C2 C 0.4057(3) 0.1260(2) 0.05993(14) 0.0318(5) Uani 1 1 d .
H2 H 0.4882 0.1987 0.0412 0.034(5) Uiso 1 1 d R
C3 C 0.4869(3) 0.0399(2) 0.14568(14) 0.0320(5) Uani 1 1 d .
H3 H 0.6234 0.0502 0.1850 0.030(5) Uiso 1 1 d R
C4 C 0.3630(3) -0.0611(2) 0.17205(14) 0.0306(5) Uani 1 1 d .
H4 H 0.4131 -0.1216 0.2312 0.045(6) Uiso 1 1 d R
O1A O 0.22636(19) 0.36637(16) 0.17009(10) 0.0349(4) Uani 1 1 d .
O2A O -0.16077(18) 0.28847(16) 0.09615(10) 0.0364(4) Uani 1 1 d .
N1A N 0.5766(3) 0.6190(2) 0.12036(13) 0.0382(5) Uani 1 1 d .
C1A C 0.1262(3) 0.4320(2) 0.09294(14) 0.0284(5) Uani 1 1 d .
C2A C -0.0924(3) 0.3883(2) 0.04888(14) 0.0307(5) Uani 1 1 d .
C3A C 0.2066(3) 0.5444(2) 0.04121(14) 0.0286(5) Uani 1 1 d .
C4A C 0.4118(3) 0.5853(2) 0.08435(14) 0.0298(5) Uani 1 1 d .
O1M O -0.00114(19) 0.21576(16) 0.28885(11) 0.0379(4) Uani 1 1 d D
H2M H 0.1374 0.2085 0.3237 0.067(8) Uiso 1 1 d RD
H1M H -0.0021 0.2757 0.2318 0.22(2) Uiso 1 1 d RD

loop_
_atom_site_aniso_label
_atom_site_aniso_U_11
_atom_site_aniso_U_22
_atom_site_aniso_U_33
_atom_site_aniso_U_23
_atom_site_aniso_U_13
_atom_site_aniso_U_12
N1 0.0277(10) 0.0324(9) 0.0274(9) 0.0019(7) 0.0068(8) -0.0015(7)
N2 0.0334(10) 0.0285(9) 0.0244(9) -0.0006(7) 0.0097(8) -0.0014(7)
C1 0.0332(10) 0.0235(10) 0.0254(11) -0.0024(9) 0.0131(8) 0.0010(9)
C2 0.0289(12) 0.0357(12) 0.0305(12) 0.0014(9) 0.0094(9) -0.0014(9)
C3 0.0271(11) 0.0380(12) 0.0273(11) -0.0010(9) 0.0039(9) 0.0019(9)
C4 0.0335(12) 0.0314(11) 0.0227(11) -0.0007(9) 0.0035(9) 0.0049(9)
O1A 0.0387(8) 0.0357(8) 0.0270(8) 0.0024(6) 0.0061(7) -0.0045(6)
O2A 0.0363(8) 0.0404(9) 0.0344(9) 0.0112(7) 0.0142(7) 0.0003(6)
N1A 0.0397(12) 0.0431(11) 0.0337(11) 0.0052(8) 0.0145(9) 0.0001(8)
C1A 0.0393(12) 0.0252(11) 0.0195(11) -0.0018(9) 0.0081(9) 0.0042(9)
C2A 0.0404(12) 0.0287(11) 0.0260(11) -0.0004(9) 0.0148(10) 0.0071(9)
C3A 0.0335(12) 0.0286(11) 0.0247(11) -0.0010(9) 0.0108(9) 0.0019(8)
C4A 0.0391(14) 0.0286(11) 0.0248(11) 0.0032(9) 0.0145(10) 0.0033(10)
O1M 0.0300(8) 0.0396(9) 0.0434(9) 0.0034(7) 0.0110(7) 0.0017(6)

loop_
_atom_type_symbol
_atom_type_description
_atom_type_scat_dispersion_real
_atom_type_scat_dispersion_imag
_atom_type_scat_source
C C 0.0033 0.0016 'International Tables Vol C Tables 4.2.6.8 and 6.1.1.4'
H H 0.0000 0.0000 'International Tables Vol C Tables 4.2.6.8 and 6.1.1.4'
N N 0.0061 0.0033 'International Tables Vol C Tables 4.2.6.8 and 6.1.1.4'
O O 0.0106 0.0060 'International Tables Vol C Tables 4.2.6.8 and 6.1.1.4'

loop_
_geom_angle_atom_site_label_1
_geom_angle_atom_site_label_2
_geom_angle_atom_site_label_3
_geom_angle
_geom_angle_site_symmetry_1
_geom_angle_site_symmetry_3
C1 N1 C2 116.31(17) . .
C1 N2 C4 118.01(16) . .
N1 C1 N2 124.93(17) . .
N1 C1 C1 118.0(2) . 3
N2 C1 C1 117.1(2) . 3
N1 C2 C3 122.81(18) . .
C4 C3 C2 117.31(18) . .
N2 C4 C3 120.59(18) . .
O1A C1A C3A 123.41(18) . .
O1A C1A C2A 118.02(17) . .
C3A C1A C2A 118.54(16) . .
O2A C2A C3A 123.50(17) . 3_565
O2A C2A C1A 117.49(16) . .
C3A C2A C1A 118.99(17) 3_565 .
C2A C3A C4A 119.81(17) 3_565 .
C2A C3A C1A 122.45(17) 3_565 .
C4A C3A C1A 117.73(16) . .
N1A C4A C3A 179.0(2) . .

loop_
_geom_bond_atom_site_label_1
_geom_bond_atom_site_label_2
_geom_bond_distance
_geom_bond_site_symmetry_2
N1 C1 1.322(2) .
N1 C2 1.337(2) .
N2 C1 1.341(2) .
N2 C4 1.343(2) .
C1 C1 1.484(4) 3
C2 C3 1.377(3) .
C3 C4 1.369(3) .
O1A C1A 1.228(2) .
O2A C2A 1.275(2) .
N1A C4A 1.149(2) .
C1A C3A 1.436(3) .
C1A C2A 1.516(3) .
C2A C3A 1.394(3) 3_565
C3A C2A 1.394(3) 3_565
C3A C4A 1.425(3) .
